data_4112458
loop_
_publ_author_name
'Scott A. Hilderbrand'
'Mi Hee Lim'
'Stephen J. Lippard'

_publ_section_title
;
 Dirhodium Tetracarboxylate Scaffolds as Reversible Fluorescence-Based
 Nitric Oxide Sensors
;
_journal_name_full 'Journal of the American Chemical Society'
_journal_page_first 4972
_journal_page_last 4978
_journal_paper_doi 10.1021/ja038471j
_journal_volume 126
_journal_year 2004
_chemical_formula_sum 'C16 H28 N2 O10 Rh2'
_chemical_formula_weight 614.22
_chemical_name_systematic
; 
 ? 
;
_space_group_IT_number 2
_symmetry_cell_setting triclinic
_symmetry_space_group_name_Hall '-P 1'
_symmetry_space_group_name_H-M 'P -1'
_atom_sites_solution_hydrogens geom
_atom_sites_solution_primary direct
_atom_sites_solution_secondary difmap
_audit_creation_method SHELXL-97
_cell_angle_alpha 105.432(14)
_cell_angle_beta 106.84(2)
_cell_angle_gamma 96.004(18)
_cell_formula_units_Z 2
_cell_length_a 8.440(3)
_cell_length_b 10.463(3)
_cell_length_c 14.299(4)
_cell_measurement_temperature 173(2)
_cell_volume 1142.2(6)
_computing_cell_refinement 'Bruker SMART'
_computing_data_collection 'Bruker SMART'
_computing_data_reduction 'Bruker SAINT'
_computing_molecular_graphics 'Bruker SHELXTL'
_computing_publication_material 'Bruker SHELXTL'
_computing_structure_refinement 'SHELXL-97 (Sheldrick, 1997)'
_computing_structure_solution 'SHELXS-97 (Sheldrick, 1990)'
_diffrn_ambient_temperature 173(2)
_diffrn_measured_fraction_theta_full 0.911
_diffrn_measured_fraction_theta_max 0.911
_diffrn_measurement_device_type 'CCD area detector'
_diffrn_measurement_method 'phi and omega scans'
_diffrn_radiation_monochromator graphite
_diffrn_radiation_source 'fine-focus sealed tube'
_diffrn_radiation_type MoK\a
_diffrn_radiation_wavelength 0.71073
_diffrn_reflns_av_R_equivalents 0.0298
_diffrn_reflns_av_sigmaI/netI 0.0577
_diffrn_reflns_limit_h_max 11
_diffrn_reflns_limit_h_min -11
_diffrn_reflns_limit_k_max 13
_diffrn_reflns_limit_k_min -13
_diffrn_reflns_limit_l_max 18
_diffrn_reflns_limit_l_min -18
_diffrn_reflns_number 10171
_diffrn_reflns_theta_full 28.32
_diffrn_reflns_theta_max 28.32
_diffrn_reflns_theta_min 1.57
_exptl_absorpt_coefficient_mu 1.496
_exptl_absorpt_correction_T_max 1.000000
_exptl_absorpt_correction_T_min 0.847472
_exptl_absorpt_correction_type SADABS
_exptl_crystal_colour Burgundy
_exptl_crystal_density_diffrn 1.786
_exptl_crystal_density_meas 0
_exptl_crystal_description Needle
_exptl_crystal_F_000 616
_exptl_crystal_size_max 0.30
_exptl_crystal_size_mid 0.25
_exptl_crystal_size_min 0.01
_refine_diff_density_max 0.654
_refine_diff_density_min -0.538
_refine_diff_density_rms 0.109
_refine_ls_extinction_method none
_refine_ls_goodness_of_fit_ref 0.988
_refine_ls_hydrogen_treatment mixed
_refine_ls_matrix_type full
_refine_ls_number_parameters 275
_refine_ls_number_reflns 5173
_refine_ls_number_restraints 0
_refine_ls_restrained_S_all 0.988
_refine_ls_R_factor_all 0.0516
_refine_ls_R_factor_gt 0.0342
_refine_ls_shift/su_max 0.002
_refine_ls_shift/su_mean 0.000
_refine_ls_structure_factor_coef Fsqd
_refine_ls_weighting_details 'calc w=1/[\s^2^(Fo^2^)+(0.0311P)^2^+0.0000P] where P=(Fo^2^+2Fc^2^)/3'
_refine_ls_weighting_scheme calc
_refine_ls_wR_factor_gt 0.0718
_refine_ls_wR_factor_ref 0.0772
_reflns_number_gt 4000
_reflns_number_total 5173
_reflns_threshold_expression >2sigma(I)
_cod_data_source_file ja038471jsi20040128_120252.cif
_cod_data_source_block Complex10
_cod_database_code 4112458

loop_
_symmetry_equiv_pos_as_xyz
'x, y, z'
'-x, -y, -z'

loop_
_atom_site_label
_atom_site_type_symbol
_atom_site_fract_x
_atom_site_fract_y
_atom_site_fract_z
_atom_site_U_iso_or_equiv
_atom_site_adp_type
_atom_site_occupancy
_atom_site_symmetry_multiplicity
_atom_site_calc_flag
_atom_site_refinement_flags
Rh1 Rh 0.47274(3) 0.61420(3) 1.04038(2) 0.02250(8) Uani 1 1 d .
O4 O 0.5302(3) 0.6690(2) 0.92602(17) 0.0275(5) Uani 1 1 d .
O3 O 0.4196(3) 0.5357(2) 1.14633(17) 0.0270(5) Uani 1 1 d .
O2 O 0.7226(3) 0.6593(2) 1.12498(17) 0.0282(5) Uani 1 1 d .
O1 O 0.2270(3) 0.5444(2) 0.94915(18) 0.0297(6) Uani 1 1 d .
N1 N 0.4471(4) 0.7940(3) 1.1095(2) 0.0312(7) Uani 1 1 d .
C1 C 0.8183(4) 0.5755(4) 1.1118(3) 0.0286(8) Uani 1 1 d .
C2 C 0.5695(4) 0.5859(4) 0.8580(3) 0.0255(7) Uani 1 1 d .
O5 O 0.5013(4) 0.8424(3) 1.1958(2) 0.0517(8) Uani 1 1 d .
C3 C 1.0031(4) 0.6207(4) 1.1747(3) 0.0335(9) Uani 1 1 d .
H3A H 1.0682 0.5629 1.1400 0.040 Uiso 1 1 calc R
H3B H 1.0204 0.6078 1.2428 0.040 Uiso 1 1 calc R
C4 C 0.6049(5) 0.6344(4) 0.7751(3) 0.0313(8) Uani 1 1 d .
H4A H 0.5036 0.6002 0.7127 0.038 Uiso 1 1 calc R
H4B H 0.6981 0.5942 0.7583 0.038 Uiso 1 1 calc R
C5 C 0.6518(5) 0.7863(4) 0.8010(3) 0.0361(9) Uani 1 1 d .
H5A H 0.7606 0.8204 0.8582 0.043 Uiso 1 1 calc R
H5B H 0.5647 0.8284 0.8245 0.043 Uiso 1 1 calc R
C6 C 1.0537(5) 0.7951(4) 1.0885(3) 0.0450(10) Uani 1 1 d .
H6A H 1.1057 0.7316 1.0488 0.067 Uiso 1 1 calc R
H6B H 1.1102 0.8880 1.1017 0.067 Uiso 1 1 calc R
H6C H 0.9338 0.7828 1.0495 0.067 Uiso 1 1 calc R
C7 C 1.0716(5) 0.7686(4) 1.1900(3) 0.0384(9) Uani 1 1 d .
H7A H 1.0097 0.8269 1.2270 0.046 Uiso 1 1 calc R
H7B H 1.1923 0.7927 1.2330 0.046 Uiso 1 1 calc R
C8 C 0.6674(5) 0.8281(4) 0.7095(3) 0.0403(10) Uani 1 1 d .
H8A H 0.7442 0.7788 0.6812 0.060 Uiso 1 1 calc R
H8B H 0.7120 0.9255 0.7318 0.060 Uiso 1 1 calc R
H8C H 0.5559 0.8067 0.6566 0.060 Uiso 1 1 calc R
Rh2 Rh 0.86353(3) 0.44819(3) 0.50643(2) 0.02550(8) Uani 1 1 d .
O6 O 0.7562(3) 0.5890(2) 0.44927(19) 0.0331(6) Uani 1 1 d .
O9 O 0.8109(3) 0.3249(2) 0.36017(18) 0.0319(6) Uani 1 1 d .
O7 O 0.9978(3) 0.3184(2) 0.56185(18) 0.0322(6) Uani 1 1 d .
N2 N 0.6613(4) 0.3712(3) 0.5290(2) 0.0374(8) Uani 1 1 d .
O10 O 0.6694(4) 0.3492(3) 0.6044(2) 0.0525(8) Uani 1 1 d .
C9 C 1.1541(5) 0.3251(4) 0.5716(3) 0.0302(8) Uani 1 1 d .
C13 C 1.2389(5) 0.2194(4) 0.6083(3) 0.0393(10) Uani 1 1 d .
H13A H 1.1806 0.1855 0.6504 0.047 Uiso 1 1 calc R
H13B H 1.3576 0.2600 0.6519 0.047 Uiso 1 1 calc R
C14 C 1.2340(7) 0.1016(4) 0.5159(3) 0.0562(13) Uani 1 1 d .
H14A H 1.1153 0.0644 0.4711 0.067 Uiso 1 1 calc R
H14B H 1.2955 0.1359 0.4753 0.067 Uiso 1 1 calc R
C16 C 1.3121(7) -0.0101(5) 0.5484(4) 0.0703(15) Uani 1 1 d .
H16A H 1.4308 0.0256 0.5908 0.105 Uiso 1 1 calc R
H16B H 1.3049 -0.0835 0.4872 0.105 Uiso 1 1 calc R
H16C H 1.2511 -0.0448 0.5881 0.105 Uiso 1 1 calc R
O8 O 0.9442(3) 0.5808(2) 0.65096(17) 0.0292(6) Uani 1 1 d .
C10 C 0.8659(5) 0.2478(3) 0.2036(3) 0.0308(8) Uani 1 1 d .
H10A H 0.9636 0.2582 0.1793 0.037 Uiso 1 1 calc R
H10B H 0.7732 0.2788 0.1603 0.037 Uiso 1 1 calc R
C11 C 0.8097(5) 0.0999(4) 0.1884(3) 0.0385(9) Uani 1 1 d .
H11A H 0.7160 0.0886 0.2159 0.046 Uiso 1 1 calc R
H11B H 0.9045 0.0659 0.2270 0.046 Uiso 1 1 calc R
C12 C 0.9146(4) 0.3371(3) 0.3125(3) 0.0281(8) Uani 1 1 d .
C15 C 0.7521(5) 0.0184(4) 0.0760(3) 0.0473(11) Uani 1 1 d .
H15A H 0.6632 0.0557 0.0371 0.071 Uiso 1 1 calc R
H15B H 0.7078 -0.0759 0.0676 0.071 Uiso 1 1 calc R
H15C H 0.8477 0.0224 0.0504 0.071 Uiso 1 1 calc R

loop_
_atom_site_aniso_label
_atom_site_aniso_U_11
_atom_site_aniso_U_22
_atom_site_aniso_U_33
_atom_site_aniso_U_23
_atom_site_aniso_U_13
_atom_site_aniso_U_12
Rh1 0.02125(15) 0.02088(15) 0.02604(15) 0.00746(11) 0.00874(11) 0.00405(11)
O4 0.0343(14) 0.0259(13) 0.0280(13) 0.0116(11) 0.0150(11) 0.0074(11)
O3 0.0296(13) 0.0267(13) 0.0291(13) 0.0111(11) 0.0139(11) 0.0060(11)
O2 0.0214(12) 0.0299(14) 0.0299(13) 0.0057(11) 0.0070(10) 0.0033(10)
O1 0.0209(13) 0.0291(14) 0.0363(14) 0.0094(11) 0.0063(11) 0.0047(10)
N1 0.0294(17) 0.0272(17) 0.0351(18) 0.0057(14) 0.0112(14) 0.0071(13)
C1 0.028(2) 0.031(2) 0.032(2) 0.0142(16) 0.0133(16) 0.0053(16)
C2 0.0167(17) 0.031(2) 0.0256(18) 0.0104(15) 0.0031(14) -0.0008(14)
O5 0.063(2) 0.0400(17) 0.0430(18) 0.0013(14) 0.0114(16) 0.0187(15)
C3 0.026(2) 0.039(2) 0.033(2) 0.0136(17) 0.0042(16) 0.0030(16)
C4 0.036(2) 0.031(2) 0.0288(19) 0.0104(16) 0.0134(16) 0.0035(16)
C5 0.044(2) 0.032(2) 0.034(2) 0.0119(17) 0.0150(18) 0.0040(18)
C6 0.038(2) 0.047(3) 0.056(3) 0.024(2) 0.018(2) 0.005(2)
C7 0.027(2) 0.037(2) 0.045(2) 0.0065(19) 0.0104(18) -0.0013(17)
C8 0.049(3) 0.034(2) 0.040(2) 0.0179(19) 0.015(2) 0.0026(19)
Rh2 0.02542(16) 0.02291(16) 0.02463(15) 0.00564(12) 0.00533(12) 0.00295(11)
O6 0.0296(14) 0.0338(15) 0.0364(15) 0.0150(12) 0.0069(12) 0.0094(12)
O9 0.0308(14) 0.0297(14) 0.0278(14) 0.0013(11) 0.0084(11) -0.0010(11)
O7 0.0358(15) 0.0267(14) 0.0343(14) 0.0110(11) 0.0099(12) 0.0077(11)
N2 0.0313(18) 0.0393(19) 0.0342(19) 0.0059(15) 0.0090(15) -0.0043(14)
O10 0.0483(19) 0.058(2) 0.0476(19) 0.0139(16) 0.0187(15) -0.0055(15)
C9 0.038(2) 0.029(2) 0.0202(18) 0.0047(15) 0.0058(16) 0.0124(17)
C13 0.050(3) 0.040(2) 0.039(2) 0.0228(19) 0.018(2) 0.023(2)
C14 0.084(4) 0.049(3) 0.052(3) 0.024(2) 0.033(3) 0.029(3)
C16 0.107(4) 0.051(3) 0.073(4) 0.027(3) 0.045(3) 0.041(3)
O8 0.0265(13) 0.0287(14) 0.0260(13) 0.0033(11) 0.0058(10) 0.0003(11)
C10 0.035(2) 0.0255(19) 0.0279(19) 0.0057(15) 0.0078(16) 0.0045(16)
C11 0.045(2) 0.029(2) 0.039(2) 0.0079(18) 0.0144(19) 0.0040(18)
C12 0.032(2) 0.0246(19) 0.0257(19) 0.0085(15) 0.0043(16) 0.0110(16)
C15 0.055(3) 0.033(2) 0.041(2) -0.0007(19) 0.012(2) -0.002(2)

loop_
_atom_type_symbol
_atom_type_description
_atom_type_scat_dispersion_real
_atom_type_scat_dispersion_imag
_atom_type_scat_source
C C 0.0033 0.0016 'International Tables Vol C Tables 4.2.6.8 and 6.1.1.4'
H H 0.0000 0.0000 'International Tables Vol C Tables 4.2.6.8 and 6.1.1.4'
N N 0.0061 0.0033 'International Tables Vol C Tables 4.2.6.8 and 6.1.1.4'
O O 0.0106 0.0060 'International Tables Vol C Tables 4.2.6.8 and 6.1.1.4'
Rh Rh -1.1178 0.9187 'International Tables Vol C Tables 4.2.6.8 and 6.1.1.4'

loop_
_geom_angle_atom_site_label_1
_geom_angle_atom_site_label_2
_geom_angle_atom_site_label_3
_geom_angle
_geom_angle_site_symmetry_1
_geom_angle_site_symmetry_3
N1 Rh1 O4 94.35(11) . .
N1 Rh1 O2 90.52(11) . .
O4 Rh1 O2 89.81(10) . .
N1 Rh1 O1 96.74(11) . .
O4 Rh1 O1 90.67(10) . .
O2 Rh1 O1 172.67(9) . .
N1 Rh1 O3 92.88(11) . .
O4 Rh1 O3 172.77(9) . .
O2 Rh1 O3 89.89(10) . .
O1 Rh1 O3 88.72(10) . .
N1 Rh1 Rh1 175.91(9) . 2_667
O4 Rh1 Rh1 86.05(7) . 2_667
O2 Rh1 Rh1 85.42(7) . 2_667
O1 Rh1 Rh1 87.32(7) . 2_667
O3 Rh1 Rh1 86.72(7) . 2_667
C2 O4 Rh1 121.3(2) . .
C2 O3 Rh1 120.3(2) 2_667 .
C1 O2 Rh1 121.7(2) . .
C1 O1 Rh1 119.5(2) 2_667 .
O5 N1 Rh1 122.7(3) . .
O2 C1 O1 126.0(3) . 2_667
O2 C1 C3 117.7(3) . .
O1 C1 C3 116.3(3) 2_667 .
O4 C2 O3 125.6(3) . 2_667
O4 C2 C4 117.4(3) . .
O3 C2 C4 117.0(3) 2_667 .
C1 C3 C7 113.0(3) . .
C2 C4 C5 115.4(3) . .
C4 C5 C8 112.2(3) . .
C6 C7 C3 111.9(3) . .
N2 Rh2 O8 90.39(12) . .
N2 Rh2 O7 92.31(12) . .
O8 Rh2 O7 88.93(10) . .
N2 Rh2 O9 96.83(12) . .
O8 Rh2 O9 172.76(9) . .
O7 Rh2 O9 90.21(10) . .
N2 Rh2 O6 94.86(12) . .
O8 Rh2 O6 90.57(10) . .
O7 Rh2 O6 172.82(10) . .
O9 Rh2 O6 89.40(10) . .
N2 Rh2 Rh2 175.14(10) . 2_766
O8 Rh2 Rh2 85.40(7) . 2_766
O7 Rh2 Rh2 85.19(7) . 2_766
O9 Rh2 Rh2 87.36(7) . 2_766
O6 Rh2 Rh2 87.63(7) . 2_766
C9 O6 Rh2 119.4(2) 2_766 .
C12 O9 Rh2 119.5(2) . .
C9 O7 Rh2 122.0(2) . .
O10 N2 Rh2 121.1(3) . .
O6 C9 O7 125.8(3) 2_766 .
O6 C9 C13 116.6(3) 2_766 .
O7 C9 C13 117.6(3) . .
C9 C13 C14 110.0(3) . .
C16 C14 C13 112.2(4) . .
C12 O8 Rh2 122.0(2) 2_766 .
C12 C10 C11 114.4(3) . .
C10 C11 C15 111.1(3) . .
O9 C12 O8 125.7(3) . 2_766
O9 C12 C10 117.2(3) . .
O8 C12 C10 117.1(3) 2_766 .

loop_
_geom_bond_atom_site_label_1
_geom_bond_atom_site_label_2
_geom_bond_distance
_geom_bond_site_symmetry_2
Rh1 N1 1.945(3) .
Rh1 O4 2.034(2) .
Rh1 O2 2.035(2) .
Rh1 O1 2.036(2) .
Rh1 O3 2.037(2) .
Rh1 Rh1 2.5151(8) 2_667
O4 C2 1.268(4) .
O3 C2 1.272(4) 2_667
O2 C1 1.267(4) .
O1 C1 1.267(4) 2_667
N1 O5 1.131(4) .
C1 O1 1.267(4) 2_667
C1 C3 1.507(5) .
C2 O3 1.272(4) 2_667
C2 C4 1.499(5) .
C3 C7 1.528(5) .
C4 C5 1.513(5) .
C5 C8 1.519(5) .
C6 C7 1.517(5) .
Rh2 N2 1.958(3) .
Rh2 O8 2.030(2) .
Rh2 O7 2.032(2) .
Rh2 O9 2.035(2) .
Rh2 O6 2.037(2) .
Rh2 Rh2 2.5191(9) 2_766
O6 C9 1.266(4) 2_766
O9 C12 1.271(4) .
O7 C9 1.278(4) .
N2 O10 1.146(4) .
C9 O6 1.266(4) 2_766
C9 C13 1.506(5) .
C13 C14 1.536(6) .
C14 C16 1.514(6) .
O8 C12 1.271(4) 2_766
C10 C12 1.497(5) .
C10 C11 1.508(5) .
C11 C15 1.508(5) .
C12 O8 1.271(4) 2_766
